data_1561111
loop_
_publ_author_name
'Huang, Guo-Zhen'
'Zou, Xin'
'Zhu, Zhi-Biao'
'Deng, Zhao-Peng'
'Huo, Li-Hua'
'Gao, Shan'

_publ_section_title
;
 Syntheses and characterizations of secondary Pb--O bonding supported
 Pb(II)-sulfonate complexes
;
_journal_name_full 'Journal of Solid State Chemistry'
_journal_page_first 214
_journal_page_last 223
_journal_paper_doi 10.1016/j.jssc.2018.03.025
_journal_volume 262
_journal_year 2018
_chemical_formula_moiety 'C18 H22 O21 Pb4 S4, 2(H2 O)'
_chemical_formula_sum 'C18 H26 O23 Pb4 S4'
_chemical_formula_weight 1567.39
_space_group_IT_number 14
_space_group_name_Hall '-P 2ybc'
_space_group_name_H-M_alt 'P 1 21/c 1'
_symmetry_cell_setting monoclinic
_symmetry_space_group_name_Hall '-P 2ybc'
_symmetry_space_group_name_H-M 'P 1 21/c 1'
_atom_sites_solution_hydrogens geom
_atom_sites_solution_primary direct
_atom_sites_solution_secondary difmap
_cell_angle_alpha 90.00
_cell_angle_beta 105.970(2)
_cell_angle_gamma 90.00
_cell_formula_units_Z 4
_cell_length_a 10.0809(2)
_cell_length_b 22.2662(5)
_cell_length_c 16.1072(3)
_cell_measurement_reflns_used 3442
_cell_measurement_temperature 295(2)
_cell_measurement_theta_max 27.50
_cell_measurement_theta_min 3.31
_cell_volume 3475.94(13)
_computing_cell_refinement
;
CrysAlis Pro (Agilent, 2013)
;
_computing_data_collection
;
CrysAlis Pro (Agilent, 2013)
;
_computing_data_reduction
;
CrysAlis Pro (Agilent, 2013)
;
_computing_molecular_graphics '(K. Brandenburg, Diamond 3.1, 2009)'
_computing_publication_material '(K. Brandenburg, Diamond 3.1, 2009)'
_computing_structure_refinement 'SHELXL-97 (Sheldrick, 1997)'
_computing_structure_solution 'SHELXS-97 (Sheldrick, 1990)'
_diffrn_ambient_temperature 295(2)
_diffrn_detector_area_resol_mean 16.1954
_diffrn_measured_fraction_theta_full 0.989
_diffrn_measured_fraction_theta_max 0.989
_diffrn_measurement_device_type 'Xcalibur, Eos'
_diffrn_measurement_method '\w scans'
_diffrn_radiation_monochromator graphite
_diffrn_radiation_source 'Enhance (Mo) X-ray Source'
_diffrn_radiation_type MoK\a
_diffrn_radiation_wavelength 0.71073
_diffrn_reflns_av_R_equivalents 0.0379
_diffrn_reflns_av_sigmaI/netI 0.0726
_diffrn_reflns_limit_h_max 13
_diffrn_reflns_limit_h_min -6
_diffrn_reflns_limit_k_max 24
_diffrn_reflns_limit_k_min -28
_diffrn_reflns_limit_l_max 20
_diffrn_reflns_limit_l_min -20
_diffrn_reflns_number 12485
_diffrn_reflns_theta_full 27.56
_diffrn_reflns_theta_max 27.56
_diffrn_reflns_theta_min 3.32
_exptl_absorpt_coefficient_mu 19.643
_exptl_absorpt_correction_T_max 0.1566
_exptl_absorpt_correction_T_min 0.1043
_exptl_absorpt_correction_type multi-scan
_exptl_absorpt_process_details
; 
CrysAlis Pro (Agilent, 2013)
Empirical absorption correction using spherical harmonics,
 implemented in SCALE3 ABSPACK scaling algorithm. 
;
_exptl_crystal_colour colorless
_exptl_crystal_density_diffrn 2.995
_exptl_crystal_density_method 'not measured'
_exptl_crystal_description prism
_exptl_crystal_F_000 2840
_exptl_crystal_size_max 0.21
_exptl_crystal_size_mid 0.16
_exptl_crystal_size_min 0.15
_refine_diff_density_max 2.620
_refine_diff_density_min -1.782
_refine_diff_density_rms 0.321
_refine_ls_extinction_method none
_refine_ls_goodness_of_fit_ref 1.032
_refine_ls_hydrogen_treatment mixed
_refine_ls_matrix_type full
_refine_ls_number_parameters 461
_refine_ls_number_reflns 7935
_refine_ls_number_restraints 45
_refine_ls_restrained_S_all 1.029
_refine_ls_R_factor_all 0.0717
_refine_ls_R_factor_gt 0.0450
_refine_ls_shift/su_max 0.002
_refine_ls_shift/su_mean 0.000
_refine_ls_structure_factor_coef Fsqd
_refine_ls_weighting_details 'calc w=1/[\s^2^(Fo^2^)+(0.0252P)^2^+0.0000P] where P=(Fo^2^+2Fc^2^)/3'
_refine_ls_weighting_scheme calc
_refine_ls_wR_factor_gt 0.0816
_refine_ls_wR_factor_ref 0.0941
_reflns_number_gt 5730
_reflns_number_total 7935
_reflns_threshold_expression >2sigma(I)
_cod_data_source_file JSSC-2018-262-214.cif
_cod_data_source_block complex2
_cod_original_cell_volume 3475.94(14)
_cod_original_sg_symbol_H-M 'P 21/c'
_cod_database_code 1561111

loop_
_symmetry_equiv_pos_as_xyz
'x, y, z'
'-x, y+1/2, -z+1/2'
'-x, -y, -z'
'x, -y-1/2, z-1/2'

loop_
_atom_site_label
_atom_site_type_symbol
_atom_site_fract_x
_atom_site_fract_y
_atom_site_fract_z
_atom_site_U_iso_or_equiv
_atom_site_adp_type
_atom_site_occupancy
_atom_site_symmetry_multiplicity
_atom_site_calc_flag
_atom_site_refinement_flags
_atom_site_disorder_assembly
_atom_site_disorder_group
Pb1 Pb 0.95339(4) 0.701554(18) 1.05591(2) 0.01890(10) Uani 1 1 d . . .
Pb2 Pb 0.60584(4) 0.740461(19) 1.12206(2) 0.01963(10) Uani 1 1 d . . .
Pb3 Pb 0.18847(4) 0.795714(18) 0.92036(2) 0.01833(10) Uani 1 1 d . . .
Pb4 Pb 0.53647(4) 0.757931(19) 0.85687(2) 0.01996(10) Uani 1 1 d . . .
S1 S 0.8800(3) 0.84957(12) 0.97195(14) 0.0183(5) Uani 1 1 d . . .
S2 S 0.8747(2) 0.80052(12) 1.30457(14) 0.0156(5) Uani 1 1 d . . .
S3 S 0.2685(2) 0.70476(12) 0.66986(14) 0.0156(5) Uani 1 1 d . . .
S4 S 0.2700(3) 0.64763(12) 0.99917(15) 0.0196(6) Uani 1 1 d . . .
O1 O 0.8410(7) 0.7725(3) 1.1195(4) 0.0164(15) Uani 1 1 d . . .
O1W O 0.9007(13) 0.6572(5) 1.2029(5) 0.062(3) Uani 1 1 d D . .
H1W1 H 0.962(12) 0.677(5) 1.240(7) 0.093 Uiso 1 1 d D . .
H1W2 H 0.890(15) 0.623(3) 1.223(8) 0.093 Uiso 1 1 d D . .
O2W O 0.2781(11) 0.8451(4) 0.7857(5) 0.058(3) Uani 1 1 d . . .
H2W1 H 0.3483 0.8257 0.7810 0.087 Uiso 1 1 d R . .
H2W2 H 0.2071 0.8276 0.7540 0.087 Uiso 1 1 d R . .
O2 O 0.9546(7) 0.7923(3) 0.9780(4) 0.0208(16) Uani 1 1 d . . .
O3 O 0.7346(7) 0.8414(4) 0.9295(4) 0.035(2) Uani 1 1 d . . .
O3W O 0.5993(9) 0.8507(4) 0.7434(5) 0.046(2) Uani 1 1 d . . .
H3W1 H 0.6373 0.8492 0.7974 0.068 Uiso 1 1 d R . .
H3W2 H 0.5363 0.8772 0.7338 0.068 Uiso 1 1 d R . .
O4 O 0.9472(9) 0.8941(4) 0.9335(4) 0.037(2) Uani 1 1 d . . .
O4W O 0.3858(10) 0.9370(4) 0.7049(5) 0.044(2) Uani 1 1 d D . .
H4W1 H 0.411(13) 0.973(2) 0.718(8) 0.065 Uiso 1 1 d D . .
H4W2 H 0.328(10) 0.927(5) 0.732(7) 0.065 Uiso 1 1 d D . .
O5 O 0.7361(7) 0.7733(3) 1.2764(4) 0.0192(16) Uani 1 1 d . . .
O5W O 0.4238(10) 1.0567(4) 0.7552(6) 0.045(2) Uani 1 1 d D . .
H5W1 H 0.413(12) 1.076(5) 0.798(6) 0.068 Uiso 1 1 d D . .
H5W2 H 0.486(10) 1.073(5) 0.736(7) 0.068 Uiso 1 1 d D . .
O6 O 0.9836(7) 0.7561(3) 1.3084(4) 0.0242(17) Uani 1 1 d . . .
O7 O 0.8947(7) 0.8342(3) 1.3835(4) 0.0223(17) Uani 1 1 d . . .
O8 O 0.3037(7) 0.7270(3) 0.8560(4) 0.0166(15) Uani 1 1 d . . .
O9 O 0.4068(7) 0.7312(3) 0.6996(4) 0.0242(17) Uani 1 1 d U . .
O10 O 0.1639(7) 0.7502(3) 0.6685(4) 0.0225(17) Uani 1 1 d U . .
O11 O 0.2481(7) 0.6730(3) 0.5891(4) 0.0226(17) Uani 1 1 d . . .
O12 O 0.1851(8) 0.7025(4) 0.9957(4) 0.0292(19) Uani 1 1 d . . .
O13 O 0.4150(7) 0.6593(4) 1.0389(4) 0.0274(18) Uani 1 1 d . . .
O14 O 0.2144(8) 0.5994(4) 1.0402(4) 0.037(2) Uani 1 1 d . . .
O15 O 0.4570(7) 0.8071(3) 0.9881(4) 0.0237(17) Uani 1 1 d . . .
O16 O 0.5786(7) 0.8520(4) 1.1067(4) 0.0279(18) Uani 1 1 d . . .
O17 O 0.6879(7) 0.6899(3) 0.9914(4) 0.0233(17) Uani 1 1 d U . .
O18 O 0.5632(7) 0.6467(3) 0.8729(4) 0.0246(17) Uani 1 1 d U . .
C1 C 0.8732(9) 0.8298(5) 1.1385(6) 0.015(2) Uani 1 1 d . . .
C2 C 0.8886(10) 0.8731(5) 1.0779(5) 0.019(2) Uani 1 1 d . . .
C3 C 0.8968(11) 0.9334(5) 1.0972(6) 0.024(2) Uani 1 1 d . . .
H3A H 0.9036 0.9608 1.0551 0.029 Uiso 1 1 calc R . .
C4 C 0.8952(11) 0.9540(5) 1.1772(6) 0.024(2) Uani 1 1 d . . .
C5 C 0.8926(10) 0.9124(5) 1.2397(6) 0.019(2) Uani 1 1 d . . .
H5 H 0.8968 0.9257 1.2951 0.023 Uiso 1 1 calc R . .
C6 C 0.8841(9) 0.8526(5) 1.2234(5) 0.015(2) Uani 1 1 d . . .
C7 C 0.8854(15) 1.0207(5) 1.1929(8) 0.047(4) Uani 1 1 d . . .
H7A H 0.7902 1.0321 1.1808 0.070 Uiso 1 1 calc R . .
H7B H 0.9281 1.0426 1.1559 0.070 Uiso 1 1 calc R . .
H7C H 0.9317 1.0296 1.2521 0.070 Uiso 1 1 calc R . .
C8 C 0.2691(9) 0.6712(4) 0.8333(6) 0.0120(19) Uani 1 1 d U . .
C9 C 0.2568(9) 0.6509(5) 0.7478(6) 0.015(2) Uani 1 1 d U . .
C10 C 0.2448(10) 0.5914(5) 0.7267(6) 0.023(2) Uani 1 1 d . . .
H10 H 0.2377 0.5802 0.6700 0.028 Uiso 1 1 calc R . .
C11 C 0.2428(11) 0.5471(5) 0.7866(7) 0.029(3) Uani 1 1 d . . .
C12 C 0.2417(11) 0.5668(5) 0.8680(6) 0.025(3) Uani 1 1 d . . .
H12 H 0.2332 0.5385 0.9087 0.030 Uiso 1 1 calc R . .
C13 C 0.2525(11) 0.6266(5) 0.8912(6) 0.022(2) Uani 1 1 d . . .
C14 C 0.2436(14) 0.4819(6) 0.7645(8) 0.046(3) Uani 1 1 d . . .
H14A H 0.1931 0.4596 0.7969 0.069 Uiso 1 1 calc R . .
H14B H 0.3371 0.4676 0.7787 0.069 Uiso 1 1 calc R . .
H14C H 0.2012 0.4765 0.7039 0.069 Uiso 1 1 calc R . .
C15 C 0.5002(11) 0.8555(5) 1.0328(7) 0.024(2) Uani 1 1 d . . .
C16 C 0.4557(14) 0.9146(4) 0.9941(5) 0.056(4) Uani 1 1 d . . .
H16A H 0.3571 0.9177 0.9810 0.083 Uiso 1 1 calc R . .
H16B H 0.4834 0.9189 0.9419 0.083 Uiso 1 1 calc R . .
H16C H 0.4976 0.9456 1.0340 0.083 Uiso 1 1 calc R . .
C17 C 0.6417(11) 0.6437(4) 0.9466(5) 0.027(3) Uani 1 1 d R . .
C18 C 0.6797(14) 0.5832(6) 0.9853(8) 0.053(4) Uani 1 1 d . . .
H18A H 0.6186 0.5537 0.9517 0.079 Uiso 1 1 calc R . .
H18B H 0.6722 0.5829 1.0434 0.079 Uiso 1 1 calc R . .
H18C H 0.7729 0.5741 0.9856 0.079 Uiso 1 1 calc R . .

loop_
_atom_site_aniso_label
_atom_site_aniso_U_11
_atom_site_aniso_U_22
_atom_site_aniso_U_33
_atom_site_aniso_U_23
_atom_site_aniso_U_13
_atom_site_aniso_U_12
Pb1 0.0170(2) 0.0196(2) 0.02013(19) -0.00051(16) 0.00530(15) 0.00076(17)
Pb2 0.0181(2) 0.0235(2) 0.01780(18) -0.00237(16) 0.00596(15) -0.00324(18)
Pb3 0.0166(2) 0.0199(2) 0.01876(19) -0.00072(15) 0.00529(14) 0.00059(17)
Pb4 0.0179(2) 0.0247(2) 0.01749(18) -0.00201(16) 0.00518(15) -0.00281(18)
S1 0.0179(13) 0.0224(15) 0.0139(11) 0.0006(10) 0.0032(9) 0.0004(12)
S2 0.0133(12) 0.0192(14) 0.0137(11) 0.0005(10) 0.0027(9) -0.0021(11)
S3 0.0134(12) 0.0212(14) 0.0120(11) 0.0019(10) 0.0030(9) -0.0010(11)
S4 0.0217(14) 0.0200(14) 0.0164(12) 0.0003(10) 0.0039(10) -0.0037(12)
O1 0.021(4) 0.012(4) 0.017(3) -0.003(3) 0.006(3) 0.000(3)
O1W 0.108(10) 0.033(6) 0.050(6) -0.001(5) 0.030(6) -0.017(6)
O2W 0.101(8) 0.038(6) 0.045(5) -0.012(4) 0.035(5) -0.020(6)
O2 0.030(4) 0.019(4) 0.017(3) -0.005(3) 0.012(3) -0.006(4)
O3 0.017(4) 0.054(6) 0.031(4) -0.011(4) -0.001(3) -0.004(4)
O3W 0.064(7) 0.026(5) 0.045(5) 0.001(4) 0.012(4) 0.002(5)
O4 0.053(6) 0.031(5) 0.030(4) 0.008(4) 0.019(4) -0.005(4)
O4W 0.053(7) 0.038(6) 0.040(5) 0.005(4) 0.013(4) 0.002(5)
O5 0.017(4) 0.024(4) 0.017(3) -0.004(3) 0.005(3) -0.007(3)
O5W 0.056(6) 0.032(6) 0.056(6) 0.000(5) 0.030(5) -0.006(5)
O6 0.018(4) 0.029(5) 0.023(4) 0.004(3) 0.002(3) 0.009(4)
O7 0.024(4) 0.031(5) 0.012(3) -0.005(3) 0.006(3) -0.005(4)
O8 0.012(4) 0.017(4) 0.021(3) 0.006(3) 0.005(3) -0.004(3)
O9 0.023(4) 0.033(4) 0.016(3) -0.001(3) 0.006(3) -0.010(3)
O10 0.017(4) 0.025(4) 0.025(3) 0.006(3) 0.004(3) 0.011(3)
O11 0.025(4) 0.032(5) 0.012(3) -0.003(3) 0.007(3) -0.003(4)
O12 0.035(5) 0.033(5) 0.023(4) 0.000(3) 0.014(3) 0.002(4)
O13 0.015(4) 0.032(5) 0.032(4) -0.008(4) 0.001(3) -0.001(4)
O14 0.053(6) 0.034(5) 0.025(4) 0.010(4) 0.013(4) -0.017(5)
O15 0.017(4) 0.026(5) 0.027(4) -0.003(3) 0.004(3) -0.003(3)
O16 0.020(4) 0.034(5) 0.025(4) 0.002(3) 0.000(3) -0.004(4)
O17 0.018(4) 0.032(4) 0.022(3) -0.004(3) 0.009(3) -0.007(3)
O18 0.025(4) 0.022(4) 0.026(4) -0.006(3) 0.004(3) 0.000(3)
C1 0.005(5) 0.023(6) 0.019(5) -0.001(4) 0.007(4) 0.004(4)
C2 0.021(6) 0.028(6) 0.006(4) 0.002(4) -0.002(4) -0.005(5)
C3 0.027(6) 0.018(6) 0.028(6) 0.011(5) 0.010(5) 0.002(5)
C4 0.029(6) 0.015(6) 0.029(6) -0.004(5) 0.012(5) -0.001(5)
C5 0.015(5) 0.025(6) 0.019(5) -0.002(4) 0.009(4) -0.010(5)
C6 0.005(4) 0.031(6) 0.011(4) -0.004(4) 0.005(3) -0.004(4)
C7 0.075(11) 0.023(7) 0.050(8) -0.002(6) 0.031(7) -0.001(7)
C8 0.003(4) 0.012(5) 0.020(4) 0.002(4) 0.003(3) 0.001(4)
C9 0.008(4) 0.017(5) 0.019(4) -0.001(4) 0.003(3) -0.003(4)
C10 0.021(6) 0.027(6) 0.022(5) -0.002(5) 0.008(4) 0.005(5)
C11 0.028(7) 0.016(6) 0.039(6) -0.009(5) 0.002(5) -0.006(5)
C12 0.025(6) 0.023(6) 0.027(6) 0.010(5) 0.006(4) -0.008(5)
C13 0.025(6) 0.021(6) 0.014(5) 0.001(4) -0.001(4) -0.009(5)
C14 0.061(10) 0.022(7) 0.057(8) -0.006(6) 0.019(7) -0.009(7)
C15 0.014(5) 0.019(6) 0.042(6) -0.005(5) 0.013(5) -0.003(5)
C16 0.071(11) 0.015(7) 0.066(9) -0.002(6) -0.006(8) 0.007(7)
C17 0.019(6) 0.026(7) 0.035(6) -0.004(5) 0.002(5) 0.001(5)
C18 0.065(10) 0.032(8) 0.044(8) -0.004(6) -0.014(7) 0.005(8)

loop_
_atom_type_symbol
_atom_type_description
_atom_type_scat_dispersion_real
_atom_type_scat_dispersion_imag
_atom_type_scat_source
C C 0.0033 0.0016 'International Tables Vol C Tables 4.2.6.8 and 6.1.1.4'
H H 0.0000 0.0000 'International Tables Vol C Tables 4.2.6.8 and 6.1.1.4'
O O 0.0106 0.0060 'International Tables Vol C Tables 4.2.6.8 and 6.1.1.4'
S S 0.1246 0.1234 'International Tables Vol C Tables 4.2.6.8 and 6.1.1.4'
Pb Pb -3.3944 10.1111 'International Tables Vol C Tables 4.2.6.8 and 6.1.1.4'

loop_
_geom_angle_atom_site_label_1
_geom_angle_atom_site_label_2
_geom_angle_atom_site_label_3
_geom_angle
_geom_angle_site_symmetry_1
_geom_angle_site_symmetry_3
O1 Pb1 O2 74.4(2) . .
O1 Pb1 O17 70.9(2) . .
O2 Pb1 O17 91.6(2) . .
O1 Pb1 O10 79.4(2) . 4_676
O2 Pb1 O10 84.0(2) . 4_676
O17 Pb1 O10 150.1(2) . 4_676
O1 Pb1 O1W 68.5(3) . .
O2 Pb1 O1W 142.1(3) . .
O17 Pb1 O1W 83.5(3) . .
O10 Pb1 O1W 82.1(3) 4_676 .
O1 Pb2 O16 78.1(2) . .
O1 Pb2 O5 72.51(19) . .
O16 Pb2 O5 80.0(2) . .
O1 Pb2 O15 98.7(2) . .
O16 Pb2 O15 49.9(2) . .
O5 Pb2 O15 129.6(2) . .
O1 Pb2 O17 67.1(2) . .
O16 Pb2 O17 112.6(2) . .
O5 Pb2 O17 133.1(2) . .
O15 Pb2 O17 80.1(2) . .
O1 Pb2 O13 137.2(2) . .
O16 Pb2 O13 124.7(2) . .
O5 Pb2 O13 140.4(2) . .
O15 Pb2 O13 79.0(2) . .
O17 Pb2 O13 70.5(2) . .
O1 Pb2 O9 140.4(2) . 4_576
O16 Pb2 O9 74.9(2) . 4_576
O5 Pb2 O9 74.6(2) . 4_576
O15 Pb2 O9 85.5(2) . 4_576
O17 Pb2 O9 151.2(2) . 4_576
O13 Pb2 O9 82.4(2) . 4_576
O8 Pb3 O12 74.7(2) . .
O8 Pb3 O6 78.4(2) . 4_475
O12 Pb3 O6 81.3(2) . 4_475
O8 Pb3 O15 70.5(2) . .
O12 Pb3 O15 91.7(2) . .
O6 Pb3 O15 148.9(2) 4_475 .
O8 Pb3 O11 128.0(2) . 4_576
O12 Pb3 O11 75.3(2) . 4_576
O6 Pb3 O11 136.3(2) 4_475 4_576
O15 Pb3 O11 69.0(2) . 4_576
O8 Pb4 O18 78.3(2) . .
O8 Pb4 O9 72.7(2) . .
O18 Pb4 O9 83.3(2) . .
O8 Pb4 O15 68.0(2) . .
O18 Pb4 O15 111.7(2) . .
O9 Pb4 O15 133.3(2) . .
O8 Pb4 O17 100.0(2) . .
O18 Pb4 O17 49.4(2) . .
O9 Pb4 O17 132.1(2) . .
O15 Pb4 O17 79.9(2) . .
O8 Pb4 O3 141.2(2) . .
O18 Pb4 O3 125.6(2) . .
O9 Pb4 O3 133.5(2) . .
O15 Pb4 O3 74.2(2) . .
O17 Pb4 O3 81.7(2) . .
O4 S1 O3 114.9(5) . .
O4 S1 O2 109.6(4) . .
O3 S1 O2 110.8(5) . .
O4 S1 C2 108.0(5) . .
O3 S1 C2 105.5(4) . .
O2 S1 C2 107.8(4) . .
O7 S2 O6 113.0(4) . .
O7 S2 O5 112.1(4) . .
O6 S2 O5 111.8(4) . .
O7 S2 C6 106.7(5) . .
O6 S2 C6 106.3(4) . .
O5 S2 C6 106.3(4) . .
O11 S3 O10 113.8(4) . .
O11 S3 O9 112.1(4) . .
O10 S3 O9 110.2(4) . .
O11 S3 C9 106.7(4) . .
O10 S3 C9 107.0(4) . .
O9 S3 C9 106.5(4) . .
O13 S4 O14 113.6(5) . .
O13 S4 O12 111.7(5) . .
O14 S4 O12 109.7(5) . .
O13 S4 C13 107.3(5) . .
O14 S4 C13 107.8(5) . .
O12 S4 C13 106.3(4) . .
C1 O1 Pb1 129.1(6) . .
C1 O1 Pb2 116.4(5) . .
Pb1 O1 Pb2 113.1(3) . .
Pb1 O1W H1W1 98(10) . .
Pb1 O1W H1W2 137(10) . .
H1W1 O1W H1W2 109.8(18) . .
H2W1 O2W H2W2 107.3 . .
S1 O2 Pb1 134.0(4) . .
S1 O3 Pb4 144.1(5) . .
H3W1 O3W H3W2 108.5 . .
H4W1 O4W H4W2 109.4(18) . .
S2 O5 Pb2 127.0(3) . .
H5W1 O5W H5W2 109.8(18) . .
S2 O6 Pb3 140.3(4) . 4_676
C8 O8 Pb3 128.1(6) . .
C8 O8 Pb4 116.7(6) . .
Pb3 O8 Pb4 114.1(3) . .
S3 O9 Pb4 126.3(3) . .
S3 O9 Pb2 134.4(3) . 4_575
Pb4 O9 Pb2 99.2(2) . 4_575
S3 O10 Pb1 137.9(4) . 4_475
S3 O11 Pb3 135.6(4) . 4_575
S4 O12 Pb3 129.9(4) . .
S4 O13 Pb2 146.2(5) . .
C15 O15 Pb3 117.2(6) . .
C15 O15 Pb4 130.2(6) . .
Pb3 O15 Pb4 97.5(2) . .
C15 O15 Pb2 89.1(6) . .
Pb3 O15 Pb2 123.9(3) . .
Pb4 O15 Pb2 100.6(2) . .
C15 O16 Pb2 100.4(7) . .
C17 O17 Pb1 118.9(6) . .
C17 O17 Pb2 129.5(6) . .
Pb1 O17 Pb2 98.5(2) . .
C17 O17 Pb4 87.8(5) . .
Pb1 O17 Pb4 123.3(3) . .
Pb2 O17 Pb4 99.3(2) . .
C17 O18 Pb4 100.1(6) . .
O1 C1 C2 124.3(8) . .
O1 C1 C6 120.5(8) . .
C2 C1 C6 115.1(9) . .
C3 C2 C1 121.5(9) . .
C3 C2 S1 119.4(7) . .
C1 C2 S1 118.8(8) . .
C4 C3 C2 121.5(9) . .
C4 C3 H3A 119.2 . .
C2 C3 H3A 119.2 . .
C3 C4 C5 118.1(10) . .
C3 C4 C7 120.2(10) . .
C5 C4 C7 121.5(9) . .
C6 C5 C4 122.2(9) . .
C6 C5 H5 118.9 . .
C4 C5 H5 118.9 . .
C5 C6 C1 121.1(9) . .
C5 C6 S2 120.9(7) . .
C1 C6 S2 117.9(8) . .
C4 C7 H7A 109.5 . .
C4 C7 H7B 109.5 . .
H7A C7 H7B 109.5 . .
C4 C7 H7C 109.5 . .
H7A C7 H7C 109.5 . .
H7B C7 H7C 109.5 . .
O8 C8 C13 123.7(8) . .
O8 C8 C9 120.9(8) . .
C13 C8 C9 115.2(9) . .
C10 C9 C8 121.9(9) . .
C10 C9 S3 120.0(7) . .
C8 C9 S3 118.0(7) . .
C9 C10 C11 122.3(9) . .
C9 C10 H10 118.9 . .
C11 C10 H10 118.9 . .
C10 C11 C12 116.1(10) . .
C10 C11 C14 121.5(10) . .
C12 C11 C14 122.3(10) . .
C13 C12 C11 122.8(10) . .
C13 C12 H12 118.6 . .
C11 C12 H12 118.6 . .
C12 C13 C8 121.2(9) . .
C12 C13 S4 120.2(8) . .
C8 C13 S4 118.1(8) . .
C11 C14 H14A 109.5 . .
C11 C14 H14B 109.5 . .
H14A C14 H14B 109.5 . .
C11 C14 H14C 109.5 . .
H14A C14 H14C 109.5 . .
H14B C14 H14C 109.5 . .
O16 C15 O15 120.6(10) . .
O16 C15 C16 120.2(10) . .
O15 C15 C16 119.2(9) . .
C15 C16 H16A 109.5 . .
C15 C16 H16B 109.5 . .
H16A C16 H16B 109.5 . .
C15 C16 H16C 109.5 . .
H16A C16 H16C 109.5 . .
H16B C16 H16C 109.5 . .
O18 C17 O17 122.7(8) . .
O18 C17 C18 118.3(9) . .
O17 C17 C18 118.9(9) . .
C17 C18 H18A 109.5 . .
C17 C18 H18B 109.5 . .
H18A C18 H18B 109.5 . .
C17 C18 H18C 109.5 . .
H18A C18 H18C 109.5 . .
H18B C18 H18C 109.5 . .

loop_
_geom_bond_atom_site_label_1
_geom_bond_atom_site_label_2
_geom_bond_distance
_geom_bond_site_symmetry_2
Pb1 O1 2.338(6) .
Pb1 O2 2.380(7) .
Pb1 O17 2.604(7) .
Pb1 O10 2.613(6) 4_676
Pb1 O1W 2.748(9) .
Pb2 O1 2.487(7) .
Pb2 O16 2.503(8) .
Pb2 O5 2.577(6) .
Pb2 O15 2.707(7) .
Pb2 O17 2.709(6) .
Pb2 O13 2.710(7) .
Pb2 O9 2.713(7) 4_576
Pb3 O8 2.330(7) .
Pb3 O12 2.408(8) .
Pb3 O6 2.607(7) 4_475
Pb3 O15 2.638(7) .
Pb3 O11 2.708(6) 4_576
Pb4 O8 2.442(6) .
Pb4 O18 2.496(7) .
Pb4 O9 2.580(6) .
Pb4 O15 2.690(7) .
Pb4 O17 2.739(7) .
Pb4 O3 2.743(8) .
S1 O4 1.434(8) .
S1 O3 1.448(7) .
S1 O2 1.470(7) .
S1 C2 1.765(9) .
S2 O7 1.441(6) .
S2 O6 1.467(7) .
S2 O5 1.475(7) .
S2 C6 1.769(10) .
S3 O11 1.445(6) .
S3 O10 1.456(7) .
S3 O9 1.468(7) .
S3 C9 1.763(10) .
S4 O13 1.449(7) .
S4 O14 1.452(7) .
S4 O12 1.484(8) .
S4 C13 1.761(9) .
O1 C1 1.332(12) .
O1W H1W1 0.85(6) .
O1W H1W2 0.85(6) .
O2W H2W1 0.8500 .
O2W H2W2 0.8500 .
O3W H3W1 0.8500 .
O3W H3W2 0.8499 .
O4W H4W1 0.85(3) .
O4W H4W2 0.85(3) .
O5W H5W1 0.85(3) .
O5W H5W2 0.85(3) .
O6 Pb3 2.607(7) 4_676
O8 C8 1.315(11) .
O9 Pb2 2.713(6) 4_575
O10 Pb1 2.613(6) 4_475
O11 Pb3 2.708(6) 4_575
O15 C15 1.303(12) .
O16 C15 1.236(12) .
O17 C17 1.269(11) .
O18 C17 1.235(10) .
C1 C2 1.409(13) .
C1 C6 1.435(12) .
C2 C3 1.376(14) .
C3 C4 1.371(13) .
C3 H3A 0.9300 .
C4 C5 1.374(13) .
C4 C7 1.514(15) .
C5 C6 1.355(14) .
C5 H5 0.9300 .
C7 H7A 0.9600 .
C7 H7B 0.9600 .
C7 H7C 0.9600 .
C8 C13 1.402(13) .
C8 C9 1.422(12) .
C9 C10 1.366(14) .
C10 C11 1.384(14) .
C10 H10 0.9300 .
C11 C12 1.386(14) .
C11 C14 1.496(15) .
C12 C13 1.380(15) .
C12 H12 0.9300 .
C14 H14A 0.9600 .
C14 H14B 0.9600 .
C14 H14C 0.9600 .
C15 C16 1.473(14) .
C16 H16A 0.9600 .
C16 H16B 0.9600 .
C16 H16C 0.9600 .
C17 C18 1.489(15) .
C18 H18A 0.9600 .
C18 H18B 0.9600 .
C18 H18C 0.9600 .

loop_
_geom_hbond_atom_site_label_D
_geom_hbond_atom_site_label_H
_geom_hbond_atom_site_label_A
_geom_hbond_distance_DH
_geom_hbond_distance_HA
_geom_hbond_distance_DA
_geom_hbond_angle_DHA
_geom_hbond_site_symmetry_A
O1W H1W1 O6 0.85(6) 2.06(10) 2.766(12) 140(14) .
O1W H1W2 O3W 0.85(6) 3.09(16) 3.283(15) 95(11) 4_576
O2W H2W1 O9 0.85 2.63 3.320(11) 139.2 .
O2W H2W2 O10 0.85 2.17 2.856(11) 137.1 .
O3W H3W2 O4W 0.85 1.98 2.825(13) 176.8 .
O3W H3W1 O3 0.85 2.09 2.940(10) 177.2 .
O4W H4W1 O5W 0.85(3) 1.95(3) 2.782(13) 165(11) .
O4W H4W2 O2W 0.85(3) 2.13(8) 2.800(12) 136(10) .
O5W H5W1 O16 0.85(3) 2.20(4) 3.019(11) 162(10) 3_677
O5W H5W2 O18 0.85(3) 2.35(12) 2.904(11) 123(12) 2_656

loop_
_geom_torsion_atom_site_label_1
_geom_torsion_atom_site_label_2
_geom_torsion_atom_site_label_3
_geom_torsion_atom_site_label_4
_geom_torsion
_geom_torsion_site_symmetry_1
_geom_torsion_site_symmetry_2
_geom_torsion_site_symmetry_3
_geom_torsion_site_symmetry_4
O2 Pb1 O1 C1 -41.5(7) . . . .
O17 Pb1 O1 C1 -138.8(7) . . . .
O10 Pb1 O1 C1 45.2(7) 4_676 . . .
O1W Pb1 O1 C1 130.8(8) . . . .
O2 Pb1 O1 Pb2 124.4(3) . . . .
O17 Pb1 O1 Pb2 27.1(2) . . . .
O10 Pb1 O1 Pb2 -148.9(3) 4_676 . . .
O1W Pb1 O1 Pb2 -63.3(3) . . . .
O16 Pb2 O1 C1 20.1(6) . . . .
O5 Pb2 O1 C1 -63.1(6) . . . .
O15 Pb2 O1 C1 65.8(6) . . . .
O17 Pb2 O1 C1 141.1(6) . . . .
O13 Pb2 O1 C1 148.9(5) . . . .
O9 Pb2 O1 C1 -27.8(7) 4_576 . . .
O16 Pb2 O1 Pb1 -147.8(3) . . . .
O5 Pb2 O1 Pb1 129.1(3) . . . .
O15 Pb2 O1 Pb1 -102.1(3) . . . .
O17 Pb2 O1 Pb1 -26.7(2) . . . .
O13 Pb2 O1 Pb1 -18.9(4) . . . .
O9 Pb2 O1 Pb1 164.4(2) 4_576 . . .
O4 S1 O2 Pb1 164.6(5) . . . .
O3 S1 O2 Pb1 -67.7(6) . . . .
C2 S1 O2 Pb1 47.3(7) . . . .
O1 Pb1 O2 S1 -14.4(5) . . . .
O17 Pb1 O2 S1 55.3(5) . . . .
O10 Pb1 O2 S1 -95.1(5) 4_676 . . .
O1W Pb1 O2 S1 -26.2(8) . . . .
O4 S1 O3 Pb4 126.8(7) . . . .
O2 S1 O3 Pb4 2.0(8) . . . .
C2 S1 O3 Pb4 -114.4(7) . . . .
O8 Pb4 O3 S1 133.5(6) . . . .
O18 Pb4 O3 S1 14.1(8) . . . .
O9 Pb4 O3 S1 -104.8(7) . . . .
O15 Pb4 O3 S1 119.7(7) . . . .
O17 Pb4 O3 S1 37.9(7) . . . .
O7 S2 O5 Pb2 157.2(4) . . . .
O6 S2 O5 Pb2 -74.7(5) . . . .
C6 S2 O5 Pb2 41.0(6) . . . .
O1 Pb2 O5 S2 5.6(5) . . . .
O16 Pb2 O5 S2 -74.9(5) . . . .
O15 Pb2 O5 S2 -81.3(5) . . . .
O17 Pb2 O5 S2 36.8(7) . . . .
O13 Pb2 O5 S2 151.1(4) . . . .
O9 Pb2 O5 S2 -151.9(5) 4_576 . . .
O7 S2 O6 Pb3 12.8(8) . . . 4_676
O5 S2 O6 Pb3 -114.8(6) . . . 4_676
C6 S2 O6 Pb3 129.6(6) . . . 4_676
O12 Pb3 O8 C8 43.5(7) . . . .
O6 Pb3 O8 C8 -40.6(7) 4_475 . . .
O15 Pb3 O8 C8 140.9(7) . . . .
O11 Pb3 O8 C8 100.3(7) 4_576 . . .
O12 Pb3 O8 Pb4 -124.2(3) . . . .
O6 Pb3 O8 Pb4 151.8(3) 4_475 . . .
O15 Pb3 O8 Pb4 -26.7(2) . . . .
O11 Pb3 O8 Pb4 -67.4(3) 4_576 . . .
O18 Pb4 O8 C8 -23.1(6) . . . .
O9 Pb4 O8 C8 63.5(6) . . . .
O15 Pb4 O8 C8 -142.5(6) . . . .
O17 Pb4 O8 C8 -67.7(6) . . . .
O3 Pb4 O8 C8 -156.8(5) . . . .
O18 Pb4 O8 Pb3 146.0(3) . . . .
O9 Pb4 O8 Pb3 -127.4(3) . . . .
O15 Pb4 O8 Pb3 26.7(2) . . . .
O17 Pb4 O8 Pb3 101.4(3) . . . .
O3 Pb4 O8 Pb3 12.3(5) . . . .
O11 S3 O9 Pb4 -155.9(5) . . . .
O10 S3 O9 Pb4 76.2(6) . . . .
C9 S3 O9 Pb4 -39.6(6) . . . .
O11 S3 O9 Pb2 19.2(7) . . . 4_575
O10 S3 O9 Pb2 -108.6(6) . . . 4_575
C9 S3 O9 Pb2 135.6(6) . . . 4_575
O8 Pb4 O9 S3 -6.4(5) . . . .
O18 Pb4 O9 S3 73.3(5) . . . .
O15 Pb4 O9 S3 -40.3(7) . . . .
O17 Pb4 O9 S3 81.5(6) . . . .
O3 Pb4 O9 S3 -152.5(4) . . . .
O8 Pb4 O9 Pb2 177.0(3) . . . 4_575
O18 Pb4 O9 Pb2 -103.2(3) . . . 4_575
O15 Pb4 O9 Pb2 143.2(2) . . . 4_575
O17 Pb4 O9 Pb2 -95.0(3) . . . 4_575
O3 Pb4 O9 Pb2 31.0(4) . . . 4_575
O11 S3 O10 Pb1 -6.1(8) . . . 4_475
O9 S3 O10 Pb1 120.8(6) . . . 4_475
C9 S3 O10 Pb1 -123.7(6) . . . 4_475
O10 S3 O11 Pb3 46.3(7) . . . 4_575
O9 S3 O11 Pb3 -79.6(6) . . . 4_575
C9 S3 O11 Pb3 164.1(5) . . . 4_575
O13 S4 O12 Pb3 63.2(6) . . . .
O14 S4 O12 Pb3 -169.9(5) . . . .
C13 S4 O12 Pb3 -53.6(7) . . . .
O8 Pb3 O12 S4 17.1(5) . . . .
O6 Pb3 O12 S4 97.4(5) 4_475 . . .
O15 Pb3 O12 S4 -52.2(5) . . . .
O11 Pb3 O12 S4 -119.9(6) 4_576 . . .
O14 S4 O13 Pb2 -118.8(8) . . . .
O12 S4 O13 Pb2 5.9(9) . . . .
C13 S4 O13 Pb2 122.1(7) . . . .
O1 Pb2 O13 S4 -139.1(7) . . . .
O16 Pb2 O13 S4 -27.0(8) . . . .
O5 Pb2 O13 S4 93.4(8) . . . .
O15 Pb2 O13 S4 -48.1(7) . . . .
O17 Pb2 O13 S4 -131.4(8) . . . .
O9 Pb2 O13 S4 38.8(7) 4_576 . . .
O8 Pb3 O15 C15 165.1(7) . . . .
O12 Pb3 O15 C15 -121.8(7) . . . .
O6 Pb3 O15 C15 162.3(6) 4_475 . . .
O11 Pb3 O15 C15 -48.3(7) 4_576 . . .
O8 Pb3 O15 Pb4 22.1(2) . . . .
O12 Pb3 O15 Pb4 95.2(2) . . . .
O6 Pb3 O15 Pb4 19.3(5) 4_475 . . .
O11 Pb3 O15 Pb4 168.7(3) 4_576 . . .
O8 Pb3 O15 Pb2 -86.1(3) . . . .
O12 Pb3 O15 Pb2 -13.0(3) . . . .
O6 Pb3 O15 Pb2 -88.9(5) 4_475 . . .
O11 Pb3 O15 Pb2 60.6(3) 4_576 . . .
O8 Pb4 O15 C15 -156.9(9) . . . .
O18 Pb4 O15 C15 136.4(8) . . . .
O9 Pb4 O15 C15 -121.9(8) . . . .
O17 Pb4 O15 C15 97.9(9) . . . .
O3 Pb4 O15 C15 13.8(8) . . . .
O8 Pb4 O15 Pb3 -21.4(2) . . . .
O18 Pb4 O15 Pb3 -88.1(3) . . . .
O9 Pb4 O15 Pb3 13.6(4) . . . .
O17 Pb4 O15 Pb3 -126.6(3) . . . .
O3 Pb4 O15 Pb3 149.3(3) . . . .
O8 Pb4 O15 Pb2 105.2(3) . . . .
O18 Pb4 O15 Pb2 38.6(3) . . . .
O9 Pb4 O15 Pb2 140.2(3) . . . .
O17 Pb4 O15 Pb2 0.0(2) . . . .
O3 Pb4 O15 Pb2 -84.1(2) . . . .
O1 Pb2 O15 C15 -66.1(6) . . . .
O16 Pb2 O15 C15 0.1(5) . . . .
O5 Pb2 O15 C15 8.4(6) . . . .
O17 Pb2 O15 C15 -130.8(6) . . . .
O13 Pb2 O15 C15 157.4(6) . . . .
O9 Pb2 O15 C15 74.2(6) 4_576 . . .
O1 Pb2 O15 Pb3 171.2(3) . . . .
O16 Pb2 O15 Pb3 -122.5(4) . . . .
O5 Pb2 O15 Pb3 -114.3(3) . . . .
O17 Pb2 O15 Pb3 106.5(3) . . . .
O13 Pb2 O15 Pb3 34.7(3) . . . .
O9 Pb2 O15 Pb3 -48.5(3) 4_576 . . .
O1 Pb2 O15 Pb4 64.7(2) . . . .
O16 Pb2 O15 Pb4 130.9(3) . . . .
O5 Pb2 O15 Pb4 139.2(2) . . . .
O17 Pb2 O15 Pb4 0.0(2) . . . .
O13 Pb2 O15 Pb4 -71.9(2) . . . .
O9 Pb2 O15 Pb4 -155.0(3) 4_576 . . .
O1 Pb2 O16 C15 112.2(6) . . . .
O5 Pb2 O16 C15 -173.7(6) . . . .
O15 Pb2 O16 C15 -0.2(6) . . . .
O17 Pb2 O16 C15 53.5(7) . . . .
O13 Pb2 O16 C15 -27.7(7) . . . .
O9 Pb2 O16 C15 -97.1(6) 4_576 . . .
O1 Pb1 O17 C17 -167.7(7) . . . .
O2 Pb1 O17 C17 119.4(6) . . . .
O10 Pb1 O17 C17 -159.9(6) 4_676 . . .
O1W Pb1 O17 C17 -98.3(7) . . . .
O1 Pb1 O17 Pb2 -22.9(2) . . . .
O2 Pb1 O17 Pb2 -95.8(2) . . . .
O10 Pb1 O17 Pb2 -15.0(5) 4_676 . . .
O1W Pb1 O17 Pb2 46.5(3) . . . .
O1 Pb1 O17 Pb4 84.2(3) . . . .
O2 Pb1 O17 Pb4 11.3(3) . . . .
O10 Pb1 O17 Pb4 92.1(4) 4_676 . . .
O1W Pb1 O17 Pb4 153.7(4) . . . .
O1 Pb2 O17 C17 161.3(8) . . . .
O16 Pb2 O17 C17 -133.5(8) . . . .
O5 Pb2 O17 C17 128.8(7) . . . .
O15 Pb2 O17 C17 -94.8(8) . . . .
O13 Pb2 O17 C17 -13.1(7) . . . .
O9 Pb2 O17 C17 -33.6(10) 4_576 . . .
O1 Pb2 O17 Pb1 22.0(2) . . . .
O16 Pb2 O17 Pb1 87.2(3) . . . .
O5 Pb2 O17 Pb1 -10.4(4) . . . .
O15 Pb2 O17 Pb1 126.0(3) . . . .
O13 Pb2 O17 Pb1 -152.3(3) . . . .
O9 Pb2 O17 Pb1 -172.8(3) 4_576 . . .
O1 Pb2 O17 Pb4 -103.9(3) . . . .
O16 Pb2 O17 Pb4 -38.7(3) . . . .
O5 Pb2 O17 Pb4 -136.3(2) . . . .
O15 Pb2 O17 Pb4 0.0(2) . . . .
O13 Pb2 O17 Pb4 81.7(2) . . . .
O9 Pb2 O17 Pb4 61.3(5) 4_576 . . .
O8 Pb4 O17 C17 64.3(6) . . . .
O18 Pb4 O17 C17 -0.7(5) . . . .
O9 Pb4 O17 C17 -11.4(7) . . . .
O15 Pb4 O17 C17 129.6(6) . . . .
O3 Pb4 O17 C17 -155.0(6) . . . .
O8 Pb4 O17 Pb1 -172.1(3) . . . .
O18 Pb4 O17 Pb1 122.9(4) . . . .
O9 Pb4 O17 Pb1 112.2(3) . . . .
O15 Pb4 O17 Pb1 -106.8(3) . . . .
O3 Pb4 O17 Pb1 -31.4(3) . . . .
O8 Pb4 O17 Pb2 -65.4(2) . . . .
O18 Pb4 O17 Pb2 -130.3(3) . . . .
O9 Pb4 O17 Pb2 -141.1(2) . . . .
O15 Pb4 O17 Pb2 0.0(2) . . . .
O3 Pb4 O17 Pb2 75.3(2) . . . .
O8 Pb4 O18 C17 -113.6(6) . . . .
O9 Pb4 O18 C17 172.7(6) . . . .
O15 Pb4 O18 C17 -53.2(6) . . . .
O17 Pb4 O18 C17 0.7(6) . . . .
O3 Pb4 O18 C17 32.5(7) . . . .
Pb1 O1 C1 C2 56.3(12) . . . .
Pb2 O1 C1 C2 -109.2(9) . . . .
Pb1 O1 C1 C6 -128.7(7) . . . .
Pb2 O1 C1 C6 65.8(9) . . . .
O1 C1 C2 C3 167.9(9) . . . .
C6 C1 C2 C3 -7.4(14) . . . .
O1 C1 C2 S1 -5.8(14) . . . .
C6 C1 C2 S1 178.9(7) . . . .
O4 S1 C2 C3 27.3(10) . . . .
O3 S1 C2 C3 -96.0(10) . . . .
O2 S1 C2 C3 145.6(9) . . . .
O4 S1 C2 C1 -158.9(8) . . . .
O3 S1 C2 C1 77.8(9) . . . .
O2 S1 C2 C1 -40.6(9) . . . .
C1 C2 C3 C4 2.3(17) . . . .
S1 C2 C3 C4 176.0(8) . . . .
C2 C3 C4 C5 3.5(16) . . . .
C2 C3 C4 C7 -171.9(11) . . . .
C3 C4 C5 C6 -3.6(16) . . . .
C7 C4 C5 C6 171.7(11) . . . .
C4 C5 C6 C1 -1.9(15) . . . .
C4 C5 C6 S2 -177.7(8) . . . .
O1 C1 C6 C5 -168.3(9) . . . .
C2 C1 C6 C5 7.2(13) . . . .
O1 C1 C6 S2 7.6(12) . . . .
C2 C1 C6 S2 -176.9(7) . . . .
O7 S2 C6 C5 -6.8(9) . . . .
O6 S2 C6 C5 -127.7(8) . . . .
O5 S2 C6 C5 113.1(8) . . . .
O7 S2 C6 C1 177.4(7) . . . .
O6 S2 C6 C1 56.4(8) . . . .
O5 S2 C6 C1 -62.8(8) . . . .
Pb3 O8 C8 C13 -58.8(12) . . . .
Pb4 O8 C8 C13 108.6(9) . . . .
Pb3 O8 C8 C9 126.4(8) . . . .
Pb4 O8 C8 C9 -66.2(9) . . . .
O8 C8 C9 C10 168.4(9) . . . .
C13 C8 C9 C10 -6.8(14) . . . .
O8 C8 C9 S3 -7.6(12) . . . .
C13 C8 C9 S3 177.2(7) . . . .
O11 S3 C9 C10 5.8(9) . . . .
O10 S3 C9 C10 128.0(8) . . . .
O9 S3 C9 C10 -114.2(8) . . . .
O11 S3 C9 C8 -178.1(7) . . . .
O10 S3 C9 C8 -55.9(8) . . . .
O9 S3 C9 C8 61.9(8) . . . .
C8 C9 C10 C11 0.5(16) . . . .
S3 C9 C10 C11 176.4(8) . . . .
C9 C10 C11 C12 5.4(16) . . . .
C9 C10 C11 C14 -173.9(11) . . . .
C10 C11 C12 C13 -4.9(16) . . . .
C14 C11 C12 C13 174.4(12) . . . .
C11 C12 C13 C8 -1.7(17) . . . .
C11 C12 C13 S4 -172.8(8) . . . .
O8 C8 C13 C12 -167.7(9) . . . .
C9 C8 C13 C12 7.3(14) . . . .
O8 C8 C13 S4 3.5(14) . . . .
C9 C8 C13 S4 178.6(7) . . . .
O13 S4 C13 C12 99.7(10) . . . .
O14 S4 C13 C12 -23.1(11) . . . .
O12 S4 C13 C12 -140.7(9) . . . .
O13 S4 C13 C8 -71.7(9) . . . .
O14 S4 C13 C8 165.5(8) . . . .
O12 S4 C13 C8 47.9(9) . . . .
Pb2 O16 C15 O15 0.3(10) . . . .
Pb2 O16 C15 C16 -179.1(9) . . . .
Pb3 O15 C15 O16 128.0(8) . . . .
Pb4 O15 C15 O16 -103.4(10) . . . .
Pb2 O15 C15 O16 -0.3(9) . . . .
Pb3 O15 C15 C16 -52.7(12) . . . .
Pb4 O15 C15 C16 75.9(12) . . . .
Pb2 O15 C15 C16 179.1(9) . . . .
Pb4 O18 C17 O17 -1.4(11) . . . .
Pb4 O18 C17 C18 176.6(9) . . . .
Pb1 O17 C17 O18 -126.0(9) . . . .
Pb2 O17 C17 O18 101.5(10) . . . .
Pb4 O17 C17 O18 1.3(10) . . . .
Pb1 O17 C17 C18 55.9(12) . . . .
Pb2 O17 C17 C18 -76.5(12) . . . .
Pb4 O17 C17 C18 -176.8(10) . . . .
